data_2234140
loop_
_publ_author_name
'Li, Xin-Min'
'Hou, Yan-Jun'
'Mei, Peng'
'Chu, Wen-Yi'
'Sun, Zhi-Zhong'

_publ_section_title
;
 3',4'-Dimethoxybiphenyl-4-carbonitrile
;
_journal_coeditor_code BX2401
_journal_issue 4
_journal_name_full 'Acta Crystallographica Section E'
_journal_page_first o1137
_journal_paper_doi 10.1107/S1600536812011464
_journal_volume 68
_journal_year 2012
_chemical_formula_iupac 'C15 H13 N O2'
_chemical_formula_moiety 'C15 H13 N O2'
_chemical_formula_sum 'C15 H13 N O2'
_chemical_formula_weight 239.26
_chemical_name_systematic
;
3',4'-Dimethoxybiphenyl-4-carbonitrile
;
_space_group_IT_number 14
_symmetry_cell_setting monoclinic
_symmetry_space_group_name_Hall '-P 2ybc'
_symmetry_space_group_name_H-M 'P 1 21/c 1'
_atom_sites_solution_hydrogens geom
_atom_sites_solution_primary direct
_atom_sites_solution_secondary difmap
_audit_creation_method SHELXL-97
_cell_angle_alpha 90.00
_cell_angle_beta 96.2660(10)
_cell_angle_gamma 90.00
_cell_formula_units_Z 4
_cell_length_a 9.1568(10)
_cell_length_b 7.7541(8)
_cell_length_c 17.6764(19)
_cell_measurement_reflns_used 2577
_cell_measurement_temperature 295(2)
_cell_measurement_theta_max 25.7602
_cell_measurement_theta_min 2.8714
_cell_volume 1247.6(2)
_computing_cell_refinement 'SAINT (Bruker, 2004)'
_computing_data_collection 'APEX2 (Bruker, 2004)'
_computing_data_reduction 'SAINT (Bruker, 2004)'
_computing_molecular_graphics 'SHELXTL (Sheldrick, 2008)'
_computing_publication_material 'publCIF (Westrip, 2010)'
_computing_structure_refinement 'SHELXL97 (Sheldrick, 2008)'
_computing_structure_solution 'SHELXS97 (Sheldrick, 2008)'
_diffrn_ambient_temperature 295(2)
_diffrn_measured_fraction_theta_full 0.980
_diffrn_measured_fraction_theta_max 0.980
_diffrn_measurement_device_type 'Bruker SMART APEX CCD detector'
_diffrn_measurement_method 'phi and omega scans'
_diffrn_radiation_monochromator graphite
_diffrn_radiation_source 'fine-focus sealed tube'
_diffrn_radiation_type MoK\a
_diffrn_radiation_wavelength 0.71073
_diffrn_reflns_av_R_equivalents 0.0202
_diffrn_reflns_av_sigmaI/netI 0.0190
_diffrn_reflns_limit_h_max 11
_diffrn_reflns_limit_h_min -10
_diffrn_reflns_limit_k_max 8
_diffrn_reflns_limit_k_min -9
_diffrn_reflns_limit_l_max 21
_diffrn_reflns_limit_l_min -21
_diffrn_reflns_number 8149
_diffrn_reflns_theta_full 26.00
_diffrn_reflns_theta_max 26.00
_diffrn_reflns_theta_min 2.87
_exptl_absorpt_coefficient_mu 0.085
_exptl_absorpt_correction_T_max 0.9782
_exptl_absorpt_correction_T_min 0.9733
_exptl_absorpt_correction_type multi-scan
_exptl_absorpt_process_details '(SADABS; Sheldrick, 1996)'
_exptl_crystal_colour colorless
_exptl_crystal_density_diffrn 1.274
_exptl_crystal_density_method 'not measured'
_exptl_crystal_description block
_exptl_crystal_F_000 504
_exptl_crystal_size_max 0.32
_exptl_crystal_size_mid 0.30
_exptl_crystal_size_min 0.26
_refine_diff_density_max 0.151
_refine_diff_density_min -0.122
_refine_ls_extinction_coef 0.017(2)
_refine_ls_extinction_expression Fc^*^=kFc[1+0.001xFc^2^\l^3^/sin(2\q)]^-1/4^
_refine_ls_extinction_method 'SHELXL97 (Sheldrick, 2008)'
_refine_ls_goodness_of_fit_ref 1.053
_refine_ls_hydrogen_treatment constr
_refine_ls_matrix_type full
_refine_ls_number_parameters 166
_refine_ls_number_reflns 2399
_refine_ls_number_restraints 0
_refine_ls_restrained_S_all 1.053
_refine_ls_R_factor_all 0.0498
_refine_ls_R_factor_gt 0.0360
_refine_ls_shift/su_max 0.000
_refine_ls_shift/su_mean 0.000
_refine_ls_structure_factor_coef Fsqd
_refine_ls_weighting_details 'calc w=1/[\s^2^(Fo^2^)+(0.0520P)^2^+0.1238P] where P=(Fo^2^+2Fc^2^)/3'
_refine_ls_weighting_scheme calc
_refine_ls_wR_factor_gt 0.0961
_refine_ls_wR_factor_ref 0.1036
_reflns_number_gt 1839
_reflns_number_total 2399
_reflns_threshold_expression I>2sigma(I)
_cod_data_source_file bx2401.cif
_cod_data_source_block I
_cod_original_sg_symbol_H-M 'P 21/c'
_cod_database_code 2234140
_cod_database_fobs_code 2234140

loop_
_symmetry_equiv_pos_as_xyz
'x, y, z'
'-x, y+1/2, -z+1/2'
'-x, -y, -z'
'x, -y-1/2, z-1/2'

loop_
_atom_site_type_symbol
_atom_site_label
_atom_site_fract_x
_atom_site_fract_y
_atom_site_fract_z
_atom_site_U_iso_or_equiv
_atom_site_adp_type
_atom_site_calc_flag
_atom_site_refinement_flags
_atom_site_occupancy
_atom_site_symmetry_multiplicity
O O3 0.14237(10) 0.09170(14) 0.04364(6) 0.0626(3) Uani d . 1 1
C C8 0.55897(13) 0.10197(17) 0.16381(6) 0.0431(3) Uani d . 1 1
C C9 0.51177(13) -0.03577(17) 0.11570(6) 0.0420(3) Uani d . 1 1
H H9 0.5753 -0.1271 0.1096 0.050 Uiso calc R 1 1
C C5 0.70869(13) 0.10066(16) 0.20533(7) 0.0432(3) Uani d . 1 1
C C10 0.37226(13) -0.03711(17) 0.07734(6) 0.0425(3) Uani d . 1 1
O O2 0.31442(9) -0.16798(13) 0.03141(5) 0.0546(3) Uani d . 1 1
C C11 0.27761(13) 0.10261(18) 0.08472(7) 0.0475(3) Uani d . 1 1
C C13 0.46307(14) 0.23659(19) 0.17187(8) 0.0526(4) Uani d . 1 1
H H13 0.4923 0.3277 0.2043 0.063 Uiso calc R 1 1
C C4 0.82954(14) 0.04428(19) 0.17115(8) 0.0520(4) Uani d . 1 1
H H4 0.8170 0.0075 0.1208 0.062 Uiso calc R 1 1
C C3 0.96813(15) 0.04188(19) 0.21075(9) 0.0568(4) Uani d . 1 1
H H3 1.0483 0.0055 0.1869 0.068 Uiso calc R 1 1
C C12 0.32371(15) 0.23763(19) 0.13225(8) 0.0554(4) Uani d . 1 1
H H12 0.2609 0.3300 0.1378 0.066 Uiso calc R 1 1
C C6 0.73122(15) 0.15651(19) 0.28075(7) 0.0522(3) Uani d . 1 1
H H6 0.6519 0.1970 0.3043 0.063 Uiso calc R 1 1
C C7 0.86821(15) 0.1529(2) 0.32089(8) 0.0585(4) Uani d . 1 1
H H7 0.8809 0.1900 0.3712 0.070 Uiso calc R 1 1
C C2 0.98743(15) 0.09404(18) 0.28652(8) 0.0552(4) Uani d . 1 1
C C14 0.40771(15) -0.30952(19) 0.01883(8) 0.0569(4) Uani d . 1 1
H H14A 0.4924 -0.2685 -0.0033 0.085 Uiso calc R 1 1
H H14B 0.3552 -0.3904 -0.0152 0.085 Uiso calc R 1 1
H H14C 0.4384 -0.3652 0.0664 0.085 Uiso calc R 1 1
C C15 0.05399(16) 0.2429(2) 0.03800(10) 0.0692(5) Uani d . 1 1
H H15A 0.0321 0.2764 0.0878 0.104 Uiso calc R 1 1
H H15B -0.0359 0.2199 0.0064 0.104 Uiso calc R 1 1
H H15C 0.1061 0.3343 0.0160 0.104 Uiso calc R 1 1
C C1 1.13159(18) 0.0889(2) 0.32852(10) 0.0703(5) Uani d . 1 1
N N1 1.24412(18) 0.0863(2) 0.36292(10) 0.1005(6) Uani d . 1 1

loop_
_atom_site_aniso_label
_atom_site_aniso_U_11
_atom_site_aniso_U_22
_atom_site_aniso_U_33
_atom_site_aniso_U_12
_atom_site_aniso_U_13
_atom_site_aniso_U_23
O3 0.0425(5) 0.0668(7) 0.0749(7) 0.0073(5) -0.0095(4) -0.0125(5)
C8 0.0431(7) 0.0452(8) 0.0406(6) -0.0020(6) 0.0025(5) -0.0018(5)
C9 0.0407(7) 0.0414(7) 0.0437(6) 0.0013(5) 0.0044(5) -0.0018(5)
C5 0.0457(7) 0.0389(7) 0.0440(7) -0.0037(5) 0.0001(5) -0.0005(5)
C10 0.0433(7) 0.0435(7) 0.0405(6) -0.0040(6) 0.0042(5) -0.0042(5)
O2 0.0467(5) 0.0526(6) 0.0624(6) -0.0005(4) -0.0030(4) -0.0167(4)
C11 0.0381(6) 0.0545(8) 0.0489(7) 0.0007(6) 0.0001(5) -0.0031(6)
C13 0.0518(8) 0.0512(9) 0.0536(8) 0.0016(6) -0.0002(6) -0.0143(6)
C4 0.0487(8) 0.0546(9) 0.0515(7) -0.0009(6) 0.0000(6) -0.0093(6)
C3 0.0471(8) 0.0523(9) 0.0700(9) 0.0002(6) 0.0014(6) -0.0052(7)
C12 0.0479(7) 0.0523(9) 0.0650(9) 0.0094(6) 0.0022(6) -0.0118(7)
C6 0.0526(7) 0.0568(9) 0.0466(7) -0.0028(7) 0.0023(6) -0.0042(6)
C7 0.0647(9) 0.0609(10) 0.0467(7) -0.0092(7) -0.0077(7) -0.0009(6)
C2 0.0519(8) 0.0429(8) 0.0665(9) -0.0068(6) -0.0128(7) 0.0069(6)
C14 0.0606(8) 0.0495(9) 0.0602(8) 0.0003(7) 0.0044(7) -0.0145(6)
C15 0.0512(8) 0.0735(11) 0.0792(10) 0.0127(8) -0.0097(7) 0.0050(8)
C1 0.0652(10) 0.0561(10) 0.0830(11) -0.0044(8) -0.0216(9) 0.0080(8)
N1 0.0749(10) 0.0913(12) 0.1230(14) -0.0034(9) -0.0452(10) 0.0111(10)

loop_
_atom_type_symbol
_atom_type_description
_atom_type_scat_dispersion_real
_atom_type_scat_dispersion_imag
_atom_type_scat_source
C C 0.0033 0.0016 'International Tables Vol C Tables 4.2.6.8 and 6.1.1.4'
H H 0.0000 0.0000 'International Tables Vol C Tables 4.2.6.8 and 6.1.1.4'
O O 0.0106 0.0060 'International Tables Vol C Tables 4.2.6.8 and 6.1.1.4'
N N 0.0061 0.0033 'International Tables Vol C Tables 4.2.6.8 and 6.1.1.4'

loop_
_geom_angle_atom_site_label_1
_geom_angle_atom_site_label_2
_geom_angle_atom_site_label_3
_geom_angle
C11 O3 C15 117.49(11)
C13 C8 C9 118.70(11)
C13 C8 C5 121.20(11)
C9 C8 C5 120.10(11)
C10 C9 C8 120.72(11)
C10 C9 H9 119.6
C8 C9 H9 119.6
C4 C5 C6 118.15(11)
C4 C5 C8 121.65(11)
C6 C5 C8 120.20(11)
O2 C10 C9 125.07(11)
O2 C10 C11 115.12(11)
C9 C10 C11 119.81(11)
C10 O2 C14 117.66(10)
O3 C11 C12 124.69(12)
O3 C11 C10 115.83(11)
C12 C11 C10 119.46(11)
C8 C13 C12 120.83(12)
C8 C13 H13 119.6
C12 C13 H13 119.6
C3 C4 C5 121.05(12)
C3 C4 H4 119.5
C5 C4 H4 119.5
C4 C3 C2 119.80(14)
C4 C3 H3 120.1
C2 C3 H3 120.1
C11 C12 C13 120.43(12)
C11 C12 H12 119.8
C13 C12 H12 119.8
C7 C6 C5 121.27(13)
C7 C6 H6 119.4
C5 C6 H6 119.4
C6 C7 C2 120.02(12)
C6 C7 H7 120.0
C2 C7 H7 120.0
C7 C2 C3 119.67(12)
C7 C2 C1 120.31(14)
C3 C2 C1 120.01(14)
O2 C14 H14A 109.5
O2 C14 H14B 109.5
H14A C14 H14B 109.5
O2 C14 H14C 109.5
H14A C14 H14C 109.5
H14B C14 H14C 109.5
O3 C15 H15A 109.5
O3 C15 H15B 109.5
H15A C15 H15B 109.5
O3 C15 H15C 109.5
H15A C15 H15C 109.5
H15B C15 H15C 109.5
N1 C1 C2 178.6(2)

loop_
_geom_bond_atom_site_label_1
_geom_bond_atom_site_label_2
_geom_bond_distance
O3 C11 1.3681(15)
O3 C15 1.4217(18)
C8 C13 1.3814(18)
C8 C9 1.4038(17)
C8 C5 1.4828(16)
C9 C10 1.3794(16)
C9 H9 0.9300
C5 C4 1.3880(18)
C5 C6 1.3954(17)
C10 O2 1.3695(15)
C10 C11 1.4023(18)
O2 C14 1.4231(17)
C11 C12 1.3795(19)
C13 C12 1.3870(18)
C13 H13 0.9300
C4 C3 1.3809(18)
C4 H4 0.9300
C3 C2 1.392(2)
C3 H3 0.9300
C12 H12 0.9300
C6 C7 1.3724(18)
C6 H6 0.9300
C7 C2 1.383(2)
C7 H7 0.9300
C2 C1 1.4426(19)
C14 H14A 0.9600
C14 H14B 0.9600
C14 H14C 0.9600
C15 H15A 0.9600
C15 H15B 0.9600
C15 H15C 0.9600
C1 N1 1.1381(18)

loop_
_geom_torsion_atom_site_label_1
_geom_torsion_atom_site_label_2
_geom_torsion_atom_site_label_3
_geom_torsion_atom_site_label_4
_geom_torsion
C13 C8 C9 C10 -0.17(18)
C5 C8 C9 C10 179.33(11)
C13 C8 C5 C4 -139.90(14)
C9 C8 C5 C4 40.61(18)
C13 C8 C5 C6 40.26(18)
C9 C8 C5 C6 -139.23(13)
C8 C9 C10 O2 -177.57(11)
C8 C9 C10 C11 1.74(18)
C9 C10 O2 C14 -3.61(18)
C11 C10 O2 C14 177.05(11)
C15 O3 C11 C12 12.6(2)
C15 O3 C11 C10 -168.41(13)
O2 C10 C11 O3 -1.71(16)
C9 C10 C11 O3 178.92(11)
O2 C10 C11 C12 177.36(12)
C9 C10 C11 C12 -2.01(19)
C9 C8 C13 C12 -1.1(2)
C5 C8 C13 C12 179.36(12)
C6 C5 C4 C3 0.6(2)
C8 C5 C4 C3 -179.25(12)
C5 C4 C3 C2 1.0(2)
O3 C11 C12 C13 179.70(13)
C10 C11 C12 C13 0.7(2)
C8 C13 C12 C11 0.9(2)
C4 C5 C6 C7 -1.3(2)
C8 C5 C6 C7 178.53(12)
C5 C6 C7 C2 0.4(2)
C6 C7 C2 C3 1.2(2)
C6 C7 C2 C1 -179.64(14)
C4 C3 C2 C7 -2.0(2)
C4 C3 C2 C1 178.93(14)
C7 C2 C1 N1 0(7)
C3 C2 C1 N1 18E1(10)

loop_
_cod_related_entry_id
_cod_related_entry_database
_cod_related_entry_code
1 ChemSpider 9370860
